data_7048108
loop_
_publ_author_name
'Srinivasan, Anandi'
'Wang, Xiaoping'
'Cl\'erac, Rodolphe'
'Rouzi\`eres, Mathieu'
'Falvello, Larry R.'
'McGrady, John E.'
'Hillard, Elizabeth A.'

_publ_section_title
;
 Temperature dependence of the spin state and geometry in tricobalt
 paddlewheel complexes with halide axial ligands.
;
_journal_issue 46
_journal_name_full 'Dalton transactions (Cambridge, England : 2003)'
_journal_page_first 16798
_journal_page_last 16806
_journal_paper_doi 10.1039/c8dt03833c
_journal_volume 47
_journal_year 2018
_chemical_formula_moiety 'C40 H32 Co3 I2 N12, C4 H10 O'
_chemical_formula_sum 'C44 H42 Co3 I2 N12 O'
_chemical_formula_weight 1185.48
_chemical_melting_point ?
_space_group_crystal_system monoclinic
_space_group_IT_number 15
_space_group_name_Hall '-C 2yc'
_space_group_name_H-M_alt 'C 1 2/c 1'
_symmetry_space_group_name_Hall '-C 2yc'
_symmetry_space_group_name_H-M 'C 1 2/c 1'
_atom_sites_solution_hydrogens geom
_atom_sites_solution_primary direct
_atom_sites_solution_secondary difmap
_audit_creation_method SHELXL-2016/4
_audit_update_record
;
2018-09-03 deposited with the CCDC.
2018-11-07 downloaded from the CCDC.
;
_cell_angle_alpha 90
_cell_angle_beta 91.526(4)
_cell_angle_gamma 90
_cell_formula_units_Z 8
_cell_length_a 37.112(3)
_cell_length_b 12.6154(9)
_cell_length_c 18.8581(14)
_cell_measurement_reflns_used 9072
_cell_measurement_temperature 85(2)
_cell_measurement_theta_max 30.51
_cell_measurement_theta_min 2.31
_cell_volume 8825.9(12)
_computing_cell_refinement 'SAINT (Bruker, 2003)'
_computing_data_collection 'APEX2 (Bruker, 2005)'
_computing_data_reduction 'SAINT (Bruker, 2003)'
_computing_molecular_graphics 'WinGX (Farrugia, 2012)'
_computing_publication_material 'SHELXL-2016/4 (Sheldrick, 2016)'
_computing_structure_refinement 'SHELXL-2016/4 (Sheldrick, 2016)'
_computing_structure_solution 'SHELXS2013 (Sheldrick, 2008)'
_diffrn_ambient_temperature 85(2)
_diffrn_measured_fraction_theta_full 1.000
_diffrn_measured_fraction_theta_max 0.998
_diffrn_measurement_device_type 'Bruker APEX-II CCD'
_diffrn_measurement_method '\f and \w scans'
_diffrn_radiation_type MoK\a
_diffrn_radiation_wavelength 0.71073
_diffrn_reflns_av_R_equivalents 0.0422
_diffrn_reflns_av_unetI/netI 0.0193
_diffrn_reflns_Laue_measured_fraction_full 1.000
_diffrn_reflns_Laue_measured_fraction_max 0.998
_diffrn_reflns_limit_h_max 52
_diffrn_reflns_limit_h_min -52
_diffrn_reflns_limit_k_max 18
_diffrn_reflns_limit_k_min -18
_diffrn_reflns_limit_l_max 26
_diffrn_reflns_limit_l_min -26
_diffrn_reflns_number 197985
_diffrn_reflns_point_group_measured_fraction_full 1.000
_diffrn_reflns_point_group_measured_fraction_max 0.998
_diffrn_reflns_theta_full 25.242
_diffrn_reflns_theta_max 30.563
_diffrn_reflns_theta_min 2.011
_diffrn_source 'sealed tube'
_exptl_absorpt_coefficient_mu 2.564
_exptl_absorpt_correction_T_max 0.7461
_exptl_absorpt_correction_T_min 0.67333
_exptl_absorpt_correction_type multi-scan
_exptl_absorpt_process_details '(SADABS; Bruker, 2003)'
_exptl_crystal_colour brown
_exptl_crystal_density_diffrn 1.784
_exptl_crystal_density_method 'not measured'
_exptl_crystal_description block
_exptl_crystal_F_000 4680
_exptl_crystal_preparation 'Magnetic properties'
_exptl_crystal_recrystallization_method 'Re-crystallisation from solvent: acetonitrile, ether'
_exptl_crystal_size_max 0.14
_exptl_crystal_size_mid 0.11
_exptl_crystal_size_min 0.087
_refine_diff_density_max 0.693
_refine_diff_density_min -0.718
_refine_diff_density_rms 0.086
_refine_ls_extinction_method none
_refine_ls_goodness_of_fit_ref 1.054
_refine_ls_hydrogen_treatment constr
_refine_ls_matrix_type full
_refine_ls_number_parameters 561
_refine_ls_number_reflns 13501
_refine_ls_number_restraints 0
_refine_ls_restrained_S_all 1.054
_refine_ls_R_factor_all 0.0297
_refine_ls_R_factor_gt 0.0231
_refine_ls_shift/su_max 0.002
_refine_ls_shift/su_mean 0.000
_refine_ls_structure_factor_coef Fsqd
_refine_ls_weighting_details 'w=1/[\s^2^(Fo^2^)+(0.0181P)^2^+20.7854P] where P=(Fo^2^+2Fc^2^)/3'
_refine_ls_weighting_scheme calc
_refine_ls_wR_factor_gt 0.0499
_refine_ls_wR_factor_ref 0.0524
_reflns_Friedel_coverage 0.000
_reflns_number_gt 11803
_reflns_number_total 13501
_reflns_threshold_expression 'I > 2\s(I)'
_cod_data_source_file c8dt03833c2.cif
_cod_data_source_block 4-Et2O-85K
_cod_depositor_comments
;
The following automatic conversions were performed:

'_chemical_melting_point' value 'not measured' was changed to '?' -
the value is undefined or not given.

Automatic conversion script
Id: cif_fix_values 4973 2017-02-22 13:04:09Z antanas 

 Adding full bibliography for 7048090--7048108.cif.
;
_cod_original_cell_volume 8825.8(11)
_cod_database_code 7048108
_shelx_shelxl_version_number 2016/4
_shelx_space_group_comment
;
The symmetry employed for this shelxl refinement is uniquely defined
by the following loop, which should always be used as a source of
symmetry information in preference to the above space-group names.
They are only intended as comments.
;

loop_
_space_group_symop_operation_xyz
'x, y, z'
'-x, y, -z+1/2'
'x+1/2, y+1/2, z'
'-x+1/2, y+1/2, -z+1/2'
'-x, -y, -z'
'x, -y, z-1/2'
'-x+1/2, -y+1/2, -z'
'x+1/2, -y+1/2, z-1/2'

loop_
_atom_site_label
_atom_site_type_symbol
_atom_site_fract_x
_atom_site_fract_y
_atom_site_fract_z
_atom_site_U_iso_or_equiv
_atom_site_adp_type
_atom_site_occupancy
_atom_site_site_symmetry_order
_atom_site_calc_flag
_atom_site_refinement_flags_posn
_atom_site_refinement_flags_adp
C1 C 0.05763(5) 0.77276(15) 0.15921(10) 0.0202(4) Uani 1 1 d . .
H1 H 0.058992 0.839736 0.136410 0.024 Uiso 1 1 calc R U
C2 C 0.03730(5) 0.69469(17) 0.12660(11) 0.0234(4) Uani 1 1 d . .
H2 H 0.024624 0.707601 0.083029 0.028 Uiso 1 1 calc R U
C3 C 0.03595(5) 0.59619(16) 0.15960(11) 0.0208(4) Uani 1 1 d . .
H3 H 0.022833 0.539731 0.137814 0.025 Uiso 1 1 calc R U
C4 C 0.05362(5) 0.58063(15) 0.22384(10) 0.0173(3) Uani 1 1 d . .
H4 H 0.052252 0.514073 0.247184 0.021 Uiso 1 1 calc R U
C5 C 0.07373(4) 0.66396(13) 0.25465(9) 0.0132(3) Uani 1 1 d . .
C6 C 0.08972(4) 0.58335(13) 0.36808(9) 0.0119(3) Uani 1 1 d . .
C7 C 0.05533(5) 0.55069(15) 0.38962(10) 0.0183(4) Uani 1 1 d . .
H7 H 0.034469 0.569431 0.362140 0.022 Uiso 1 1 calc R U
C8 C 0.05204(5) 0.49159(16) 0.45053(11) 0.0212(4) Uani 1 1 d . .
H8 H 0.028967 0.468925 0.465050 0.025 Uiso 1 1 calc R U
C9 C 0.08283(5) 0.46530(15) 0.49070(10) 0.0194(4) Uani 1 1 d . .
H9 H 0.081117 0.425810 0.533372 0.023 Uiso 1 1 calc R U
C10 C 0.11587(5) 0.49811(14) 0.46688(9) 0.0148(3) Uani 1 1 d . .
H10 H 0.136806 0.481249 0.494692 0.018 Uiso 1 1 calc R U
C11 C 0.15777(5) 0.92135(14) 0.13701(10) 0.0173(3) Uani 1 1 d . .
H11 H 0.148346 0.990955 0.141654 0.021 Uiso 1 1 calc R U
C12 C 0.18231(5) 0.90320(15) 0.08467(10) 0.0210(4) Uani 1 1 d . .
H12 H 0.189520 0.958738 0.054120 0.025 Uiso 1 1 calc R U
C13 C 0.19625(5) 0.80124(15) 0.07782(10) 0.0192(4) Uani 1 1 d . .
H13 H 0.213028 0.785915 0.042046 0.023 Uiso 1 1 calc R U
C14 C 0.18543(5) 0.72296(14) 0.12347(9) 0.0155(3) Uani 1 1 d . .
H14 H 0.194688 0.653100 0.119294 0.019 Uiso 1 1 calc R U
C15 C 0.16056(4) 0.74675(13) 0.17645(9) 0.0108(3) Uani 1 1 d . .
C16 C 0.15146(4) 0.56977(13) 0.22148(9) 0.0109(3) Uani 1 1 d . .
C17 C 0.14325(5) 0.51649(14) 0.15721(9) 0.0148(3) Uani 1 1 d . .
H17 H 0.141735 0.554987 0.113938 0.018 Uiso 1 1 calc R U
C18 C 0.13746(5) 0.40892(14) 0.15733(10) 0.0180(3) Uani 1 1 d . .
H18 H 0.132102 0.372565 0.114209 0.022 Uiso 1 1 calc R U
C19 C 0.13954(5) 0.35354(14) 0.22139(10) 0.0179(4) Uani 1 1 d . .
H19 H 0.134572 0.279711 0.222978 0.021 Uiso 1 1 calc R U
C20 C 0.14895(4) 0.40848(13) 0.28228(10) 0.0136(3) Uani 1 1 d . .
H20 H 0.150556 0.370584 0.325778 0.016 Uiso 1 1 calc R U
C21 C 0.14642(5) 1.07090(14) 0.33630(10) 0.0177(3) Uani 1 1 d . .
H21 H 0.124796 1.106320 0.322244 0.021 Uiso 1 1 calc R U
C22 C 0.17179(5) 1.12651(14) 0.37544(10) 0.0203(4) Uani 1 1 d . .
H22 H 0.167712 1.198283 0.388184 0.024 Uiso 1 1 calc R U
C23 C 0.20374(5) 1.07515(14) 0.39609(10) 0.0179(4) Uani 1 1 d . .
H23 H 0.221929 1.111878 0.422613 0.022 Uiso 1 1 calc R U
C24 C 0.20853(5) 0.97061(14) 0.37751(9) 0.0147(3) Uani 1 1 d . .
H24 H 0.230110 0.934641 0.391176 0.018 Uiso 1 1 calc R U
C25 C 0.18122(4) 0.91707(12) 0.33802(9) 0.0110(3) Uani 1 1 d . .
C26 C 0.21287(4) 0.75596(12) 0.31166(8) 0.0098(3) Uani 1 1 d . .
C27 C 0.24232(4) 0.79936(14) 0.27564(9) 0.0133(3) Uani 1 1 d . .
H27 H 0.242884 0.872982 0.265134 0.016 Uiso 1 1 calc R U
C28 C 0.27016(5) 0.73481(14) 0.25581(9) 0.0149(3) Uani 1 1 d . .
H28 H 0.289866 0.763086 0.230807 0.018 Uiso 1 1 calc R U
C29 C 0.26911(5) 0.62720(14) 0.27291(9) 0.0144(3) Uani 1 1 d . .
H29 H 0.288197 0.581256 0.260404 0.017 Uiso 1 1 calc R U
C30 C 0.23978(4) 0.58898(13) 0.30831(9) 0.0117(3) Uani 1 1 d . .
H30 H 0.239020 0.515469 0.319115 0.014 Uiso 1 1 calc R U
C31 C 0.04552(5) 0.92136(14) 0.35130(11) 0.0191(4) Uani 1 1 d . .
H31 H 0.036482 0.951640 0.308270 0.023 Uiso 1 1 calc R U
C32 C 0.02349(5) 0.92065(15) 0.40862(12) 0.0225(4) Uani 1 1 d . .
H32 H 0.000184 0.951734 0.405607 0.027 Uiso 1 1 calc R U
C33 C 0.03605(5) 0.87332(16) 0.47138(11) 0.0217(4) Uani 1 1 d . .
H33 H 0.021346 0.871003 0.511823 0.026 Uiso 1 1 calc R U
C34 C 0.07025(5) 0.82983(15) 0.47378(10) 0.0176(3) Uani 1 1 d . .
H34 H 0.079122 0.796802 0.516018 0.021 Uiso 1 1 calc R U
C35 C 0.09201(4) 0.83436(13) 0.41370(9) 0.0125(3) Uani 1 1 d . .
C36 C 0.14861(4) 0.76843(12) 0.46420(9) 0.0103(3) Uani 1 1 d . .
C37 C 0.15040(5) 0.83004(13) 0.52676(9) 0.0146(3) Uani 1 1 d . .
H37 H 0.132165 0.880738 0.535818 0.017 Uiso 1 1 calc R U
C38 C 0.17867(5) 0.81627(14) 0.57445(9) 0.0159(3) Uani 1 1 d . .
H38 H 0.179792 0.856495 0.617043 0.019 Uiso 1 1 calc R U
C39 C 0.20570(5) 0.74305(14) 0.56015(10) 0.0162(3) Uani 1 1 d . .
H39 H 0.226004 0.735021 0.591451 0.019 Uiso 1 1 calc R U
C40 C 0.20220(4) 0.68280(13) 0.49957(9) 0.0129(3) Uani 1 1 d . .
H40 H 0.220680 0.633329 0.489547 0.015 Uiso 1 1 calc R U
C41 C -0.02380(8) 0.3053(2) 0.36934(16) 0.0450(7) Uani 1 1 d . .
H41A H -0.038294 0.242893 0.380545 0.068 Uiso 1 1 calc R U
H41B H -0.034255 0.340787 0.327374 0.068 Uiso 1 1 calc R U
H41C H -0.023581 0.354365 0.409653 0.068 Uiso 1 1 calc R U
C42 C 0.01419(8) 0.2714(2) 0.35464(13) 0.0421(6) Uani 1 1 d . .
H42A H 0.013920 0.213990 0.318873 0.051 Uiso 1 1 calc R U
H42B H 0.027911 0.331968 0.335665 0.051 Uiso 1 1 calc R U
C43 C 0.06666(7) 0.1978(2) 0.40855(13) 0.0372(6) Uani 1 1 d . .
H43A H 0.081886 0.256601 0.391663 0.045 Uiso 1 1 calc R U
H43B H 0.066347 0.141206 0.372180 0.045 Uiso 1 1 calc R U
C44 C 0.08190(7) 0.1554(2) 0.47751(14) 0.0405(6) Uani 1 1 d . .
H44A H 0.083657 0.212968 0.512349 0.061 Uiso 1 1 calc R U
H44B H 0.105932 0.125938 0.470023 0.061 Uiso 1 1 calc R U
H44C H 0.066056 0.099738 0.495146 0.061 Uiso 1 1 calc R U
N1 N 0.07581(4) 0.75997(12) 0.22180(8) 0.0145(3) Uani 1 1 d . .
N2 N 0.14637(4) 0.84602(11) 0.18196(8) 0.0125(3) Uani 1 1 d . .
N3 N 0.15049(4) 0.96804(11) 0.31653(8) 0.0134(3) Uani 1 1 d . .
N4 N 0.07953(4) 0.88124(11) 0.35257(8) 0.0141(3) Uani 1 1 d . .
N5 N 0.09546(4) 0.65244(11) 0.31410(8) 0.0113(3) Uani 1 1 d . .
N6 N 0.15153(4) 0.67732(11) 0.22899(7) 0.0100(3) Uani 1 1 d . .
N7 N 0.18196(4) 0.81084(10) 0.32411(7) 0.0095(2) Uani 1 1 d . .
N8 N 0.12499(4) 0.78525(11) 0.40884(7) 0.0103(3) Uani 1 1 d . .
N9 N 0.11999(4) 0.55294(11) 0.40608(8) 0.0109(3) Uani 1 1 d . .
N10 N 0.15605(4) 0.51409(11) 0.28319(8) 0.0105(3) Uani 1 1 d . .
N11 N 0.21199(4) 0.65073(11) 0.32852(7) 0.0094(2) Uani 1 1 d . .
N12 N 0.17364(4) 0.69059(11) 0.45343(7) 0.0098(2) Uani 1 1 d . .
O1 O 0.03092(4) 0.23495(13) 0.41911(8) 0.0319(3) Uani 1 1 d . .
CO1 Co 0.11009(2) 0.88421(2) 0.26088(2) 0.01471(5) Uani 1 1 d . .
CO2 Co 0.13835(2) 0.73240(2) 0.31887(2) 0.00850(4) Uani 1 1 d . .
CO3 Co 0.16804(2) 0.59263(2) 0.37186(2) 0.00831(4) Uani 1 1 d . .
I1 I 0.07703(2) 1.05423(2) 0.19240(2) 0.01939(3) Uani 1 1 d . .
I2 I 0.20541(2) 0.41939(2) 0.43859(2) 0.01549(3) Uani 1 1 d . .

loop_
_atom_site_aniso_label
_atom_site_aniso_U_11
_atom_site_aniso_U_22
_atom_site_aniso_U_33
_atom_site_aniso_U_23
_atom_site_aniso_U_13
_atom_site_aniso_U_12
C1 0.0246(9) 0.0182(8) 0.0176(9) -0.0019(7) -0.0037(7) 0.0086(7)
C2 0.0206(9) 0.0285(10) 0.0207(10) -0.0058(8) -0.0070(7) 0.0107(8)
C3 0.0122(8) 0.0254(9) 0.0246(10) -0.0078(8) -0.0042(7) 0.0022(7)
C4 0.0123(7) 0.0180(8) 0.0214(9) -0.0019(7) -0.0005(7) -0.0009(6)
C5 0.0090(7) 0.0146(7) 0.0162(8) -0.0013(6) 0.0007(6) 0.0020(6)
C6 0.0115(7) 0.0105(7) 0.0138(8) -0.0022(6) 0.0021(6) -0.0016(6)
C7 0.0113(7) 0.0214(9) 0.0223(9) 0.0003(7) 0.0016(7) -0.0026(6)
C8 0.0144(8) 0.0245(9) 0.0250(10) 0.0003(8) 0.0067(7) -0.0067(7)
C9 0.0198(9) 0.0206(9) 0.0181(9) 0.0040(7) 0.0048(7) -0.0050(7)
C10 0.0150(7) 0.0149(8) 0.0145(8) 0.0008(6) 0.0011(6) -0.0016(6)
C11 0.0232(9) 0.0092(7) 0.0195(9) 0.0026(6) 0.0014(7) 0.0009(6)
C12 0.0297(10) 0.0146(8) 0.0191(9) 0.0056(7) 0.0066(8) -0.0013(7)
C13 0.0257(9) 0.0173(8) 0.0148(8) -0.0007(7) 0.0076(7) 0.0003(7)
C14 0.0188(8) 0.0119(7) 0.0159(8) -0.0015(6) 0.0038(7) 0.0007(6)
C15 0.0124(7) 0.0103(7) 0.0095(7) -0.0008(6) -0.0010(6) -0.0005(6)
C16 0.0096(7) 0.0093(7) 0.0137(8) -0.0014(6) 0.0000(6) 0.0005(5)
C17 0.0200(8) 0.0121(7) 0.0123(8) -0.0027(6) -0.0014(6) 0.0014(6)
C18 0.0227(9) 0.0135(8) 0.0175(9) -0.0057(7) -0.0024(7) 0.0013(7)
C19 0.0217(9) 0.0091(7) 0.0226(9) -0.0032(7) -0.0027(7) -0.0001(6)
C20 0.0152(7) 0.0086(7) 0.0171(8) 0.0006(6) 0.0010(6) 0.0005(6)
C21 0.0236(9) 0.0125(8) 0.0173(9) 0.0028(6) 0.0079(7) 0.0064(7)
C22 0.0314(10) 0.0098(7) 0.0200(9) -0.0010(7) 0.0099(8) 0.0002(7)
C23 0.0238(9) 0.0137(8) 0.0167(9) -0.0041(6) 0.0064(7) -0.0073(7)
C24 0.0162(8) 0.0132(7) 0.0146(8) -0.0010(6) 0.0021(6) -0.0027(6)
C25 0.0133(7) 0.0088(7) 0.0110(7) 0.0015(6) 0.0040(6) -0.0001(6)
C26 0.0114(7) 0.0098(7) 0.0083(7) -0.0008(5) -0.0004(6) -0.0010(5)
C27 0.0150(7) 0.0126(7) 0.0124(8) 0.0008(6) 0.0007(6) -0.0036(6)
C28 0.0129(7) 0.0183(8) 0.0136(8) -0.0009(6) 0.0027(6) -0.0030(6)
C29 0.0127(7) 0.0171(8) 0.0135(8) -0.0030(6) 0.0020(6) 0.0017(6)
C30 0.0130(7) 0.0108(7) 0.0114(7) -0.0014(6) 0.0005(6) 0.0010(6)
C31 0.0161(8) 0.0133(8) 0.0275(10) -0.0001(7) -0.0077(7) 0.0024(6)
C32 0.0129(8) 0.0180(9) 0.0364(11) -0.0064(8) -0.0018(8) 0.0050(7)
C33 0.0156(8) 0.0236(9) 0.0261(10) -0.0080(8) 0.0046(7) 0.0027(7)
C34 0.0160(8) 0.0210(9) 0.0159(9) -0.0035(7) 0.0016(7) 0.0031(7)
C35 0.0137(7) 0.0083(7) 0.0154(8) -0.0034(6) -0.0008(6) 0.0016(6)
C36 0.0112(7) 0.0089(7) 0.0109(7) 0.0005(6) 0.0020(6) -0.0014(5)
C37 0.0170(8) 0.0115(7) 0.0152(8) -0.0019(6) 0.0003(6) 0.0018(6)
C38 0.0216(8) 0.0143(8) 0.0117(8) -0.0027(6) -0.0013(7) 0.0001(6)
C39 0.0170(8) 0.0172(8) 0.0143(8) -0.0021(6) -0.0044(6) 0.0002(6)
C40 0.0120(7) 0.0127(7) 0.0140(8) -0.0006(6) -0.0004(6) 0.0005(6)
C41 0.0611(17) 0.0245(11) 0.0488(16) -0.0003(11) -0.0134(14) -0.0099(11)
C42 0.0665(18) 0.0311(12) 0.0288(12) -0.0014(10) 0.0017(12) -0.0138(12)
C43 0.0443(14) 0.0339(12) 0.0345(13) -0.0111(10) 0.0193(11) -0.0069(10)
C44 0.0437(14) 0.0378(13) 0.0406(14) -0.0093(11) 0.0132(11) -0.0001(11)
N1 0.0146(6) 0.0136(7) 0.0150(7) -0.0019(5) -0.0015(5) 0.0046(5)
N2 0.0140(6) 0.0101(6) 0.0134(7) -0.0004(5) -0.0003(5) 0.0005(5)
N3 0.0152(7) 0.0120(6) 0.0133(7) 0.0029(5) 0.0032(5) 0.0018(5)
N4 0.0145(7) 0.0096(6) 0.0180(7) -0.0016(5) -0.0030(6) 0.0008(5)
N5 0.0100(6) 0.0101(6) 0.0139(7) -0.0006(5) -0.0009(5) -0.0002(5)
N6 0.0118(6) 0.0081(6) 0.0102(6) -0.0005(5) 0.0006(5) 0.0006(5)
N7 0.0093(6) 0.0074(6) 0.0119(6) -0.0001(5) 0.0017(5) -0.0013(5)
N8 0.0111(6) 0.0094(6) 0.0105(6) -0.0005(5) 0.0007(5) 0.0011(5)
N9 0.0109(6) 0.0091(6) 0.0128(7) -0.0006(5) 0.0021(5) -0.0019(5)
N10 0.0097(6) 0.0085(6) 0.0133(7) -0.0001(5) 0.0005(5) 0.0006(5)
N11 0.0096(6) 0.0099(6) 0.0089(6) -0.0002(5) 0.0008(5) -0.0007(5)
N12 0.0103(6) 0.0089(6) 0.0102(6) 0.0006(5) 0.0011(5) -0.0009(5)
O1 0.0396(9) 0.0292(8) 0.0274(8) -0.0037(7) 0.0105(7) -0.0065(7)
CO1 0.01503(11) 0.01662(11) 0.01252(11) -0.00152(9) 0.00122(9) -0.00257(9)
CO2 0.00894(9) 0.00677(9) 0.00978(10) -0.00041(8) 0.00041(8) 0.00008(7)
CO3 0.00861(9) 0.00704(9) 0.00931(10) -0.00003(8) 0.00079(8) -0.00069(7)
I1 0.02453(6) 0.01395(5) 0.01951(6) 0.00206(4) -0.00265(5) 0.00604(4)
I2 0.01807(5) 0.01169(5) 0.01669(6) 0.00261(4) 0.00035(4) 0.00134(4)

loop_
_atom_type_symbol
_atom_type_description
_atom_type_scat_dispersion_real
_atom_type_scat_dispersion_imag
_atom_type_scat_source
C C 0.0033 0.0016 'International Tables Vol C Tables 4.2.6.8 and 6.1.1.4'
H H 0.0000 0.0000 'International Tables Vol C Tables 4.2.6.8 and 6.1.1.4'
N N 0.0061 0.0033 'International Tables Vol C Tables 4.2.6.8 and 6.1.1.4'
O O 0.0106 0.0060 'International Tables Vol C Tables 4.2.6.8 and 6.1.1.4'
Co Co 0.3494 0.9721 'International Tables Vol C Tables 4.2.6.8 and 6.1.1.4'
I I -0.4742 1.8119 'International Tables Vol C Tables 4.2.6.8 and 6.1.1.4'

loop_
_geom_angle_atom_site_label_1
_geom_angle_atom_site_label_2
_geom_angle_atom_site_label_3
_geom_angle
N1 C1 C2 124.00(18)
N1 C1 H1 118.0
C2 C1 H1 118.0
C1 C2 C3 117.73(18)
C1 C2 H2 121.1
C3 C2 H2 121.1
C4 C3 C2 119.94(18)
C4 C3 H3 120.0
C2 C3 H3 120.0
C3 C4 C5 119.49(18)
C3 C4 H4 120.3
C5 C4 H4 120.3
N1 C5 N5 115.23(15)
N1 C5 C4 120.83(16)
N5 C5 C4 123.56(16)
N5 C6 N9 115.33(14)
N5 C6 C7 124.25(16)
N9 C6 C7 120.18(16)
C8 C7 C6 119.93(17)
C8 C7 H7 120.0
C6 C7 H7 120.0
C7 C8 C9 119.50(17)
C7 C8 H8 120.3
C9 C8 H8 120.3
C10 C9 C8 118.30(17)
C10 C9 H9 120.9
C8 C9 H9 120.9
N9 C10 C9 123.45(16)
N9 C10 H10 118.3
C9 C10 H10 118.3
N2 C11 C12 123.82(16)
N2 C11 H11 118.1
C12 C11 H11 118.1
C11 C12 C13 118.24(17)
C11 C12 H12 120.9
C13 C12 H12 120.9
C14 C13 C12 119.26(17)
C14 C13 H13 120.4
C12 C13 H13 120.4
C13 C14 C15 119.84(16)
C13 C14 H14 120.1
C15 C14 H14 120.1
N2 C15 N6 115.43(14)
N2 C15 C14 120.72(15)
N6 C15 C14 123.59(15)
N6 C16 N10 115.04(14)
N6 C16 C17 124.21(15)
N10 C16 C17 120.38(15)
C18 C17 C16 119.93(17)
C18 C17 H17 120.0
C16 C17 H17 120.0
C17 C18 C19 119.39(17)
C17 C18 H18 120.3
C19 C18 H18 120.3
C20 C19 C18 118.44(16)
C20 C19 H19 120.8
C18 C19 H19 120.8
N10 C20 C19 123.28(16)
N10 C20 H20 118.4
C19 C20 H20 118.4
N3 C21 C22 123.72(17)
N3 C21 H21 118.1
C22 C21 H21 118.1
C21 C22 C23 118.52(16)
C21 C22 H22 120.7
C23 C22 H22 120.7
C24 C23 C22 119.17(17)
C24 C23 H23 120.4
C22 C23 H23 120.4
C23 C24 C25 119.73(17)
C23 C24 H24 120.1
C25 C24 H24 120.1
N3 C25 N7 115.29(15)
N3 C25 C24 120.95(15)
N7 C25 C24 123.52(15)
N7 C26 N11 115.29(14)
N7 C26 C27 123.40(15)
N11 C26 C27 120.84(15)
C28 C27 C26 119.86(16)
C28 C27 H27 120.1
C26 C27 H27 120.1
C27 C28 C29 119.14(16)
C27 C28 H28 120.4
C29 C28 H28 120.4
C30 C29 C28 118.64(16)
C30 C29 H29 120.7
C28 C29 H29 120.7
N11 C30 C29 123.47(15)
N11 C30 H30 118.3
C29 C30 H30 118.3
N4 C31 C32 123.77(18)
N4 C31 H31 118.1
C32 C31 H31 118.1
C31 C32 C33 118.58(17)
C31 C32 H32 120.7
C33 C32 H32 120.7
C34 C33 C32 118.91(18)
C34 C33 H33 120.5
C32 C33 H33 120.5
C33 C34 C35 120.17(18)
C33 C34 H34 119.9
C35 C34 H34 119.9
N4 C35 N8 114.88(15)
N4 C35 C34 120.49(15)
N8 C35 C34 124.36(16)
N8 C36 N12 115.02(14)
N8 C36 C37 124.71(15)
N12 C36 C37 120.05(15)
C38 C37 C36 119.67(16)
C38 C37 H37 120.2
C36 C37 H37 120.2
C37 C38 C39 119.83(16)
C37 C38 H38 120.1
C39 C38 H38 120.1
C40 C39 C38 118.28(16)
C40 C39 H39 120.9
C38 C39 H39 120.9
N12 C40 C39 123.20(16)
N12 C40 H40 118.4
C39 C40 H40 118.4
C42 C41 H41A 109.5
C42 C41 H41B 109.5
H41A C41 H41B 109.5
C42 C41 H41C 109.5
H41A C41 H41C 109.5
H41B C41 H41C 109.5
O1 C42 C41 108.9(2)
O1 C42 H42A 109.9
C41 C42 H42A 109.9
O1 C42 H42B 109.9
C41 C42 H42B 109.9
H42A C42 H42B 108.3
O1 C43 C44 109.03(19)
O1 C43 H43A 109.9
C44 C43 H43A 109.9
O1 C43 H43B 109.9
C44 C43 H43B 109.9
H43A C43 H43B 108.3
C43 C44 H44A 109.5
C43 C44 H44B 109.5
H44A C44 H44B 109.5
C43 C44 H44C 109.5
H44A C44 H44C 109.5
H44B C44 H44C 109.5
C1 N1 C5 117.97(16)
C1 N1 CO1 119.45(13)
C5 N1 CO1 122.36(11)
C11 N2 C15 118.09(15)
C11 N2 CO1 120.26(12)
C15 N2 CO1 121.57(11)
C21 N3 C25 117.88(16)
C21 N3 CO1 122.41(12)
C25 N3 CO1 119.58(11)
C31 N4 C35 118.03(16)
C31 N4 CO1 120.13(13)
C35 N4 CO1 121.74(11)
C6 N5 C5 125.39(14)
C6 N5 CO2 117.11(11)
C5 N5 CO2 117.38(11)
C16 N6 C15 124.08(14)
C16 N6 CO2 117.04(11)
C15 N6 CO2 118.88(11)
C26 N7 C25 123.47(14)
C26 N7 CO2 116.49(10)
C25 N7 CO2 120.02(11)
C36 N8 C35 125.04(14)
C36 N8 CO2 116.86(11)
C35 N8 CO2 118.07(11)
C10 N9 C6 118.49(14)
C10 N9 CO3 122.02(11)
C6 N9 CO3 119.48(11)
C20 N10 C16 118.28(14)
C20 N10 CO3 122.66(12)
C16 N10 CO3 118.77(11)
C30 N11 C26 118.03(14)
C30 N11 CO3 122.93(11)
C26 N11 CO3 118.70(11)
C40 N12 C36 118.54(14)
C40 N12 CO3 121.15(11)
C36 N12 CO3 120.31(11)
C43 O1 C42 111.86(19)
N2 CO1 N4 163.28(6)
N2 CO1 N3 90.40(6)
N4 CO1 N3 89.52(6)
N2 CO1 N1 88.52(6)
N4 CO1 N1 86.63(6)
N3 CO1 N1 162.72(6)
N2 CO1 CO2 81.96(4)
N4 CO1 CO2 81.43(4)
N3 CO1 CO2 82.98(4)
N1 CO1 CO2 79.80(4)
N2 CO1 I1 97.59(4)
N4 CO1 I1 98.97(4)
N3 CO1 I1 98.32(4)
N1 CO1 I1 98.91(4)
CO2 CO1 I1 178.635(12)
N5 CO2 N7 179.05(6)
N5 CO2 N8 89.45(6)
N7 CO2 N8 90.74(6)
N5 CO2 N6 89.94(6)
N7 CO2 N6 89.87(6)
N8 CO2 N6 179.15(6)
N5 CO2 CO3 90.27(4)
N7 CO2 CO3 88.79(4)
N8 CO2 CO3 90.83(4)
N6 CO2 CO3 88.59(4)
N5 CO2 CO1 92.67(4)
N7 CO2 CO1 88.27(4)
N8 CO2 CO1 90.32(4)
N6 CO2 CO1 90.29(4)
CO3 CO2 CO1 176.858(13)
N9 CO3 N12 88.93(6)
N9 CO3 N10 87.98(6)
N12 CO3 N10 169.47(6)
N9 CO3 N11 170.61(6)
N12 CO3 N11 91.09(6)
N10 CO3 N11 90.32(6)
N9 CO3 CO2 84.83(4)
N12 CO3 CO2 84.15(4)
N10 CO3 CO2 85.55(4)
N11 CO3 CO2 85.83(4)
N9 CO3 I2 95.39(4)
N12 CO3 I2 95.47(4)
N10 CO3 I2 94.84(4)
N11 CO3 I2 93.96(4)
CO2 CO3 I2 179.555(12)

loop_
_geom_bond_atom_site_label_1
_geom_bond_atom_site_label_2
_geom_bond_distance
C1 N1 1.353(2)
C1 C2 1.376(3)
C1 H1 0.9500
C2 C3 1.391(3)
C2 H2 0.9500
C3 C4 1.376(3)
C3 H3 0.9500
C4 C5 1.406(2)
C4 H4 0.9500
C5 N1 1.364(2)
C5 N5 1.371(2)
C6 N5 1.361(2)
C6 N9 1.371(2)
C6 C7 1.411(2)
C7 C8 1.378(3)
C7 H7 0.9500
C8 C9 1.394(3)
C8 H8 0.9500
C9 C10 1.381(2)
C9 H9 0.9500
C10 N9 1.351(2)
C10 H10 0.9500
C11 N2 1.349(2)
C11 C12 1.380(3)
C11 H11 0.9500
C12 C13 1.394(3)
C12 H12 0.9500
C13 C14 1.377(3)
C13 H13 0.9500
C14 C15 1.410(2)
C14 H14 0.9500
C15 N2 1.364(2)
C15 N6 1.371(2)
C16 N6 1.364(2)
C16 N10 1.366(2)
C16 C17 1.412(2)
C17 C18 1.374(2)
C17 H17 0.9500
C18 C19 1.396(3)
C18 H18 0.9500
C19 C20 1.378(2)
C19 H19 0.9500
C20 N10 1.358(2)
C20 H20 0.9500
C21 N3 1.360(2)
C21 C22 1.373(3)
C21 H21 0.9500
C22 C23 1.397(3)
C22 H22 0.9500
C23 C24 1.377(2)
C23 H23 0.9500
C24 C25 1.414(2)
C24 H24 0.9500
C25 N3 1.361(2)
C25 N7 1.366(2)
C26 N7 1.366(2)
C26 N11 1.366(2)
C26 C27 1.412(2)
C27 C28 1.375(2)
C27 H27 0.9500
C28 C29 1.396(2)
C28 H28 0.9500
C29 C30 1.379(2)
C29 H29 0.9500
C30 N11 1.355(2)
C30 H30 0.9500
C31 N4 1.359(2)
C31 C32 1.373(3)
C31 H31 0.9500
C32 C33 1.395(3)
C32 H32 0.9500
C33 C34 1.382(2)
C33 H33 0.9500
C34 C35 1.410(3)
C34 H34 0.9500
C35 N4 1.366(2)
C35 N8 1.377(2)
C36 N8 1.362(2)
C36 N12 1.371(2)
C36 C37 1.413(2)
C37 C38 1.374(2)
C37 H37 0.9500
C38 C39 1.395(2)
C38 H38 0.9500
C39 C40 1.375(2)
C39 H39 0.9500
C40 N12 1.357(2)
C40 H40 0.9500
C41 C42 1.506(4)
C41 H41A 0.9800
C41 H41B 0.9800
C41 H41C 0.9800
C42 O1 1.427(3)
C42 H42A 0.9900
C42 H42B 0.9900
C43 O1 1.426(3)
C43 C44 1.503(4)
C43 H43A 0.9900
C43 H43B 0.9900
C44 H44A 0.9800
C44 H44B 0.9800
C44 H44C 0.9800
N1 CO1 2.1372(15)
N2 CO1 2.0896(15)
N3 CO1 2.0939(15)
N4 CO1 2.0933(16)
N5 CO2 1.8845(14)
N6 CO2 1.9077(14)
N7 CO2 1.8974(13)
N8 CO2 1.9010(14)
N9 CO3 1.9768(14)
N10 CO3 1.9838(14)
N11 CO3 1.9840(14)
N12 CO3 1.9799(14)
CO1 CO2 2.4295(3)
CO1 I1 2.7728(3)
CO2 CO3 2.2942(3)
CO3 I2 2.8620(3)

loop_
_geom_torsion_atom_site_label_1
_geom_torsion_atom_site_label_2
_geom_torsion_atom_site_label_3
_geom_torsion_atom_site_label_4
_geom_torsion
N1 C1 C2 C3 -1.1(3)
C1 C2 C3 C4 2.1(3)
C2 C3 C4 C5 -1.7(3)
C3 C4 C5 N1 0.2(3)
C3 C4 C5 N5 -172.31(17)
N5 C6 C7 C8 -171.48(17)
N9 C6 C7 C8 2.6(3)
C6 C7 C8 C9 0.5(3)
C7 C8 C9 C10 -1.3(3)
C8 C9 C10 N9 -1.1(3)
N2 C11 C12 C13 -0.1(3)
C11 C12 C13 C14 -0.6(3)
C12 C13 C14 C15 -0.1(3)
C13 C14 C15 N2 1.6(3)
C13 C14 C15 N6 -172.22(17)
N6 C16 C17 C18 -168.20(17)
N10 C16 C17 C18 4.4(3)
C16 C17 C18 C19 0.4(3)
C17 C18 C19 C20 -2.8(3)
C18 C19 C20 N10 0.5(3)
N3 C21 C22 C23 0.3(3)
C21 C22 C23 C24 -0.9(3)
C22 C23 C24 C25 0.0(3)
C23 C24 C25 N3 1.6(3)
C23 C24 C25 N7 -172.50(16)
N7 C26 C27 C28 -170.27(16)
N11 C26 C27 C28 1.4(2)
C26 C27 C28 C29 -1.1(3)
C27 C28 C29 C30 0.9(3)
C28 C29 C30 N11 -1.0(3)
N4 C31 C32 C33 -2.1(3)
C31 C32 C33 C34 0.6(3)
C32 C33 C34 C35 0.5(3)
C33 C34 C35 N4 -0.3(3)
C33 C34 C35 N8 -173.92(17)
N8 C36 C37 C38 -170.23(16)
N12 C36 C37 C38 4.3(2)
C36 C37 C38 C39 1.2(3)
C37 C38 C39 C40 -3.0(3)
C38 C39 C40 N12 -0.5(3)
C2 C1 N1 C5 -0.3(3)
C2 C1 N1 CO1 174.41(15)
N5 C5 N1 C1 173.87(15)
C4 C5 N1 C1 0.8(2)
N5 C5 N1 CO1 -0.7(2)
C4 C5 N1 CO1 -173.77(12)
C12 C11 N2 C15 1.6(3)
C12 C11 N2 CO1 178.38(15)
N6 C15 N2 C11 172.01(15)
C14 C15 N2 C11 -2.3(2)
N6 C15 N2 CO1 -4.72(19)
C14 C15 N2 CO1 -179.04(12)
C22 C21 N3 C25 1.3(3)
C22 C21 N3 CO1 177.09(14)
N7 C25 N3 C21 172.37(15)
C24 C25 N3 C21 -2.2(2)
N7 C25 N3 CO1 -3.6(2)
C24 C25 N3 CO1 -178.10(12)
C32 C31 N4 C35 2.3(3)
C32 C31 N4 CO1 178.71(14)
N8 C35 N4 C31 173.14(15)
C34 C35 N4 C31 -1.1(2)
N8 C35 N4 CO1 -3.21(19)
C34 C35 N4 CO1 -177.45(13)
N9 C6 N5 C5 154.50(16)
C7 C6 N5 C5 -31.2(3)
N9 C6 N5 CO2 -21.35(19)
C7 C6 N5 CO2 152.96(14)
N1 C5 N5 C6 155.97(16)
C4 C5 N5 C6 -31.1(3)
N1 C5 N5 CO2 -28.19(19)
C4 C5 N5 CO2 144.71(14)
N10 C16 N6 C15 154.95(15)
C17 C16 N6 C15 -32.1(2)
N10 C16 N6 CO2 -24.75(18)
C17 C16 N6 CO2 148.17(14)
N2 C15 N6 C16 155.58(15)
C14 C15 N6 C16 -30.3(2)
N2 C15 N6 CO2 -24.73(19)
C14 C15 N6 CO2 149.41(14)
N11 C26 N7 C25 153.11(15)
C27 C26 N7 C25 -34.8(2)
N11 C26 N7 CO2 -28.50(18)
C27 C26 N7 CO2 143.60(14)
N3 C25 N7 C26 150.06(15)
C24 C25 N7 C26 -35.6(2)
N3 C25 N7 CO2 -28.27(19)
C24 C25 N7 CO2 146.10(14)
N12 C36 N8 C35 159.84(15)
C37 C36 N8 C35 -25.4(3)
N12 C36 N8 CO2 -18.07(18)
C37 C36 N8 CO2 156.66(13)
N4 C35 N8 C36 154.43(15)
C34 C35 N8 C36 -31.6(3)
N4 C35 N8 CO2 -27.68(18)
C34 C35 N8 CO2 146.30(14)
C9 C10 N9 C6 4.1(3)
C9 C10 N9 CO3 -177.16(14)
N5 C6 N9 C10 169.78(15)
C7 C6 N9 C10 -4.8(2)
N5 C6 N9 CO3 -8.97(19)
C7 C6 N9 CO3 176.47(13)
C19 C20 N10 C16 4.2(2)
C19 C20 N10 CO3 177.99(13)
N6 C16 N10 C20 166.65(14)
C17 C16 N10 C20 -6.6(2)
N6 C16 N10 CO3 -7.39(19)
C17 C16 N10 CO3 179.39(12)
C29 C30 N11 C26 1.2(2)
C29 C30 N11 CO3 174.48(13)
N7 C26 N11 C30 170.91(14)
C27 C26 N11 C30 -1.4(2)
N7 C26 N11 CO3 -2.62(19)
C27 C26 N11 CO3 -174.94(12)
C39 C40 N12 C36 5.9(2)
C39 C40 N12 CO3 -174.39(14)
N8 C36 N12 C40 167.34(14)
C37 C36 N12 C40 -7.7(2)
N8 C36 N12 CO3 -12.38(19)
C37 C36 N12 CO3 172.63(12)
C44 C43 O1 C42 -177.0(2)
C41 C42 O1 C43 177.84(19)
C6 N5 CO2 N8 -56.74(12)
C5 N5 CO2 N8 127.08(13)
C6 N5 CO2 N6 122.68(12)
C5 N5 CO2 N6 -53.50(13)
C6 N5 CO2 CO3 34.09(12)
C5 N5 CO2 CO3 -142.09(12)
C6 N5 CO2 CO1 -147.03(12)
C5 N5 CO2 CO1 36.79(12)
C26 N7 CO2 N8 129.21(12)
C25 N7 CO2 N8 -52.35(13)
C26 N7 CO2 N6 -50.20(12)
C25 N7 CO2 N6 128.24(13)
C26 N7 CO2 CO3 38.39(11)
C25 N7 CO2 CO3 -143.16(12)
C26 N7 CO2 CO1 -140.50(11)
C25 N7 CO2 CO1 37.95(12)
